data_7006601
loop_
_publ_author_name
'Pugh, David'
'Wright, Joseph A.'
'Freeman, Sandra'
'Danopoulos, Andreas A.'

_publ_section_title
;
 'Pincer' dicarbene complexes of some early transition metals and
 uranium.
;
_journal_issue 6
_journal_name_full 'Dalton transactions (Cambridge, England : 2003)'
_journal_page_first 775
_journal_page_last 782
_journal_paper_doi 10.1039/b512133g
_journal_year 2006
_chemical_formula_moiety 'C39 H47 B2 F8 N7 O V (C2 H3 N)'
_chemical_formula_sum 'C41 H50 B2 F8 N8 O V'
_chemical_formula_weight 895.45
_chemical_name_systematic
;
?
;
_space_group_IT_number 14
_symmetry_cell_setting monoclinic
_symmetry_space_group_name_Hall '-P 2ybc'
_symmetry_space_group_name_H-M 'P 1 21/c 1'
_atom_sites_solution_hydrogens geom
_atom_sites_solution_primary direct
_atom_sites_solution_secondary difmap
_audit_creation_method SHELXL-97
_cell_angle_alpha 90.00
_cell_angle_beta 100.152(13)
_cell_angle_gamma 90.00
_cell_formula_units_Z 4
_cell_length_a 16.851(3)
_cell_length_b 12.707(4)
_cell_length_c 21.564(4)
_cell_measurement_reflns_used 10762
_cell_measurement_temperature 120(2)
_cell_measurement_theta_max 27.48
_cell_measurement_theta_min 2.91
_cell_volume 4545.1(19)
_computing_cell_refinement 'DENZO (Otwinowski & Minor, 1997) & COLLECT (Hooft, R.W.W., 1998)'
_computing_data_collection 'COLLECT (Hooft, R.W.W., 1998)'
_computing_data_reduction 'DENZO (Otwinowski & Minor, 1997) & COLLECT (Hooft, R.W.W., 1998)'
_computing_molecular_graphics 'ORTEP-III, (Farrugia, 1997)'
_computing_publication_material 'enCIFer (2004)'
_computing_structure_refinement 'SHELXL-97 (Sheldrick, 1997)'
_computing_structure_solution 'DIRDIF-99 (Beurskens, 1999)'
_diffrn_ambient_temperature 120(2)
_diffrn_detector_area_resol_mean 9.091
_diffrn_measured_fraction_theta_full 0.988
_diffrn_measured_fraction_theta_max 0.988
_diffrn_measurement_device_type 'BrukerNonius 95mm CCD camera on \k-goniostat'
_diffrn_measurement_method '\f & \w scans'
_diffrn_radiation_monochromator graphite
_diffrn_radiation_source 'Bruker-Nonius FR591 rotating anode'
_diffrn_radiation_type MoK\a
_diffrn_radiation_wavelength 0.71073
_diffrn_reflns_av_R_equivalents 0.0687
_diffrn_reflns_av_sigmaI/netI 0.0505
_diffrn_reflns_limit_h_max 21
_diffrn_reflns_limit_h_min -21
_diffrn_reflns_limit_k_max 16
_diffrn_reflns_limit_k_min -16
_diffrn_reflns_limit_l_max 28
_diffrn_reflns_limit_l_min -28
_diffrn_reflns_number 66201
_diffrn_reflns_theta_full 27.65
_diffrn_reflns_theta_max 27.65
_diffrn_reflns_theta_min 2.93
_diffrn_standards_number 0
_exptl_absorpt_coefficient_mu 0.292
_exptl_absorpt_correction_T_max 0.9942
_exptl_absorpt_correction_T_min 0.8634
_exptl_absorpt_correction_type multi-scan
_exptl_absorpt_process_details 'SADABS V2.10 (Sheldrick, G.M., 2003)'
_exptl_crystal_colour 'dark green'
_exptl_crystal_density_diffrn 1.309
_exptl_crystal_density_method 'not measured'
_exptl_crystal_description block
_exptl_crystal_F_000 1860
_exptl_crystal_size_max 0.50
_exptl_crystal_size_mid 0.20
_exptl_crystal_size_min 0.02
_refine_diff_density_max 1.651
_refine_diff_density_min -0.672
_refine_diff_density_rms 0.065
_refine_ls_extinction_method none
_refine_ls_goodness_of_fit_ref 1.018
_refine_ls_hydrogen_treatment constr
_refine_ls_matrix_type full
_refine_ls_number_parameters 561
_refine_ls_number_reflns 10463
_refine_ls_number_restraints 0
_refine_ls_restrained_S_all 1.018
_refine_ls_R_factor_all 0.0957
_refine_ls_R_factor_gt 0.0604
_refine_ls_shift/su_max 0.000
_refine_ls_shift/su_mean 0.000
_refine_ls_structure_factor_coef Fsqd
_refine_ls_weighting_details 'calc w=1/[\s^2^(Fo^2^)+(0.0629P)^2^+6.4833P] where P=(Fo^2^+2Fc^2^)/3'
_refine_ls_weighting_scheme calc
_refine_ls_wR_factor_gt 0.1382
_refine_ls_wR_factor_ref 0.1564
_reflns_number_gt 7469
_reflns_number_total 10463
_reflns_threshold_expression >2sigma(I)
_cod_data_source_file b512133g.txt
_cod_data_source_block 7
_cod_original_cell_volume 4545.1(18)
_cod_original_sg_symbol_Hall -P_2ybc
_cod_original_sg_symbol_H-M P21/c
_cod_database_code 7006601

loop_
_symmetry_equiv_pos_as_xyz
'x, y, z'
'-x, y+1/2, -z+1/2'
'-x, -y, -z'
'x, -y-1/2, z-1/2'

loop_
_atom_site_label
_atom_site_type_symbol
_atom_site_fract_x
_atom_site_fract_y
_atom_site_fract_z
_atom_site_U_iso_or_equiv
_atom_site_adp_type
_atom_site_occupancy
_atom_site_symmetry_multiplicity
_atom_site_calc_flag
_atom_site_refinement_flags
_atom_site_disorder_assembly
_atom_site_disorder_group
V1 V 0.24920(2) 0.02121(3) 0.112028(19) 0.01929(11) Uani 1 1 d . . .
F4 F 0.45680(16) 0.0578(2) 0.39823(10) 0.0814(8) Uani 1 1 d . . .
F3 F 0.54267(10) 0.05319(14) 0.33006(9) 0.0458(5) Uani 1 1 d . . .
F8 F 0.66229(17) 0.21236(19) 0.13799(11) 0.0812(8) Uani 1 1 d . . .
O1 O 0.15881(11) 0.06174(15) 0.09317(9) 0.0303(4) Uani 1 1 d . . .
F2 F 0.43809(12) -0.05980(15) 0.31840(12) 0.0603(6) Uani 1 1 d . . .
F1 F 0.41478(11) 0.11191(15) 0.29967(9) 0.0498(5) Uani 1 1 d . . .
N4 N 0.40550(12) 0.13852(17) 0.15724(9) 0.0217(4) Uani 1 1 d . . .
N7 N 0.28480(13) 0.02452(18) 0.02394(10) 0.0258(5) Uani 1 1 d . . .
C36 C 0.25571(16) -0.0120(2) 0.26076(13) 0.0264(6) Uani 1 1 d . . .
C38 C 0.31316(17) 0.0234(2) -0.01999(13) 0.0299(6) Uani 1 1 d . . .
N5 N 0.31711(12) 0.26037(16) 0.13715(10) 0.0217(4) Uani 1 1 d . . .
F5 F 0.71207(17) 0.09068(18) 0.21108(12) 0.0851(9) Uani 1 1 d . . .
N2 N 0.32086(13) -0.19753(16) 0.12457(10) 0.0230(5) Uani 1 1 d . . .
F7 F 0.75977(15) 0.2559(2) 0.21844(14) 0.0939(10) Uani 1 1 d . . .
N6 N 0.24986(12) 0.00055(16) 0.20811(10) 0.0229(5) Uani 1 1 d . . .
C25 C 0.18573(16) 0.3244(2) 0.15539(13) 0.0281(6) Uani 1 1 d . . .
F6 F 0.63613(16) 0.2209(2) 0.23391(12) 0.0868(8) Uani 1 1 d . . .
C26 C 0.11526(17) 0.3803(2) 0.13265(15) 0.0338(6) Uani 1 1 d . . .
H26 H 0.0757 0.3886 0.1587 0.041 Uiso 1 1 calc R . .
C40 C 0.5120(2) 0.2247(3) 0.02392(16) 0.0443(8) Uani 1 1 d . . .
C8 C -0.02315(17) -0.1938(3) 0.08668(14) 0.0358(7) Uani 1 1 d . . .
H8 H -0.0604 -0.1964 0.1149 0.043 Uiso 1 1 calc R . .
N3 N 0.37574(12) -0.03483(16) 0.14313(9) 0.0208(4) Uani 1 1 d . . .
C17 C 0.46760(16) -0.1776(2) 0.16688(12) 0.0263(6) Uani 1 1 d . . .
H17 H 0.4780 -0.2511 0.1685 0.032 Uiso 1 1 calc R . .
C2 C 0.31145(17) -0.3054(2) 0.12085(13) 0.0292(6) Uani 1 1 d . . .
H2 H 0.3521 -0.3572 0.1321 0.035 Uiso 1 1 calc R . .
N1 N 0.19583(13) -0.22350(17) 0.08873(10) 0.0232(5) Uani 1 1 d . . .
C6 C 0.00193(17) -0.1724(2) -0.01824(14) 0.0340(7) Uani 1 1 d . . .
H6 H -0.0181 -0.1592 -0.0615 0.041 Uiso 1 1 calc R . .
C34 C 0.3322(2) 0.4539(3) 0.00455(15) 0.0418(8) Uani 1 1 d . . .
H34A H 0.2912 0.5048 -0.0141 0.063 Uiso 1 1 calc R . .
H34B H 0.3725 0.4461 -0.0228 0.063 Uiso 1 1 calc R . .
H34C H 0.3585 0.4789 0.0461 0.063 Uiso 1 1 calc R . .
C22 C 0.44657(16) 0.2325(2) 0.17138(12) 0.0250(5) Uani 1 1 d . . .
H22 H 0.5026 0.2410 0.1869 0.030 Uiso 1 1 calc R . .
C37 C 0.26098(19) -0.0243(3) 0.32841(13) 0.0373(7) Uani 1 1 d . . .
H37A H 0.2843 0.0394 0.3499 0.056 Uiso 1 1 calc R . .
H37B H 0.2952 -0.0849 0.3429 0.056 Uiso 1 1 calc R . .
H37C H 0.2069 -0.0357 0.3380 0.056 Uiso 1 1 calc R . .
C29 C 0.22986(16) 0.3577(2) 0.05428(13) 0.0265(6) Uani 1 1 d . . .
C7 C -0.05103(18) -0.1752(3) 0.02378(15) 0.0380(7) Uani 1 1 d . . .
H7 H -0.1070 -0.1643 0.0092 0.046 Uiso 1 1 calc R . .
C28 C 0.15832(17) 0.4120(2) 0.03409(14) 0.0329(6) Uani 1 1 d . . .
H28 H 0.1480 0.4415 -0.0070 0.039 Uiso 1 1 calc R . .
C21 C 0.32489(15) 0.1553(2) 0.13597(11) 0.0206(5) Uani 1 1 d . . .
C27 C 0.10196(17) 0.4237(2) 0.07316(15) 0.0358(7) Uani 1 1 d . . .
H27 H 0.0538 0.4619 0.0588 0.043 Uiso 1 1 calc R . .
C24 C 0.24216(15) 0.3156(2) 0.11533(12) 0.0241(5) Uani 1 1 d . . .
C10 C 0.08882(17) -0.2265(3) 0.17975(13) 0.0345(7) Uani 1 1 d . . .
H10 H 0.1490 -0.2234 0.1871 0.041 Uiso 1 1 calc R . .
C23 C 0.39135(16) 0.3089(2) 0.15865(12) 0.0264(6) Uani 1 1 d . . .
H23 H 0.4008 0.3824 0.1634 0.032 Uiso 1 1 calc R . .
C16 C 0.39142(15) -0.1373(2) 0.14593(11) 0.0221(5) Uani 1 1 d . . .
C5 C 0.08442(16) -0.1887(2) 0.00172(13) 0.0271(6) Uani 1 1 d . . .
C39 C 0.3499(2) 0.0213(3) -0.07620(14) 0.0446(8) Uani 1 1 d . . .
H39A H 0.4014 -0.0163 -0.0671 0.067 Uiso 1 1 calc R . .
H39B H 0.3592 0.0935 -0.0892 0.067 Uiso 1 1 calc R . .
H39C H 0.3138 -0.0147 -0.1102 0.067 Uiso 1 1 calc R . .
C30 C 0.19836(18) 0.2766(2) 0.22090(13) 0.0325(6) Uani 1 1 d . . .
H30 H 0.2487 0.2334 0.2266 0.039 Uiso 1 1 calc R . .
C9 C 0.05877(16) -0.2088(2) 0.10989(13) 0.0290(6) Uani 1 1 d . . .
C18 C 0.52808(16) -0.1039(2) 0.18546(12) 0.0281(6) Uani 1 1 d . . .
H18 H 0.5815 -0.1281 0.1998 0.034 Uiso 1 1 calc R . .
C12 C 0.0594(2) -0.1393(3) 0.21917(15) 0.0433(8) Uani 1 1 d . . .
H12A H 0.0762 -0.0707 0.2052 0.065 Uiso 1 1 calc R . .
H12B H 0.0828 -0.1497 0.2637 0.065 Uiso 1 1 calc R . .
H12C H 0.0005 -0.1417 0.2139 0.065 Uiso 1 1 calc R . .
C15 C 0.1242(2) -0.0995(3) -0.09350(16) 0.0478(8) Uani 1 1 d . . .
H15A H 0.0712 -0.1103 -0.1199 0.072 Uiso 1 1 calc R . .
H15B H 0.1658 -0.0988 -0.1200 0.072 Uiso 1 1 calc R . .
H15C H 0.1245 -0.0322 -0.0713 0.072 Uiso 1 1 calc R . .
C19 C 0.51338(15) 0.0034(2) 0.18383(12) 0.0244(6) Uani 1 1 d . . .
H19 H 0.5551 0.0531 0.1969 0.029 Uiso 1 1 calc R . .
C20 C 0.43444(15) 0.0340(2) 0.16213(11) 0.0217(5) Uani 1 1 d . . .
C32 C 0.12815(19) 0.2040(3) 0.22869(16) 0.0418(8) Uani 1 1 d . . .
H32A H 0.0782 0.2450 0.2239 0.063 Uiso 1 1 calc R . .
H32B H 0.1388 0.1718 0.2706 0.063 Uiso 1 1 calc R . .
H32C H 0.1226 0.1487 0.1965 0.063 Uiso 1 1 calc R . .
C1 C 0.24911(15) -0.1460(2) 0.10546(11) 0.0209(5) Uani 1 1 d . . .
N8 N 0.4747(2) 0.1500(3) 0.02384(16) 0.0624(9) Uani 1 1 d . . .
C11 C 0.0650(2) -0.3353(3) 0.19999(16) 0.0478(8) Uani 1 1 d . . .
H11A H 0.0061 -0.3414 0.1923 0.072 Uiso 1 1 calc R . .
H11B H 0.0858 -0.3452 0.2450 0.072 Uiso 1 1 calc R . .
H11C H 0.0877 -0.3892 0.1757 0.072 Uiso 1 1 calc R . .
C31 C 0.2096(2) 0.3628(3) 0.27141(16) 0.0509(9) Uani 1 1 d . . .
H31A H 0.2561 0.4065 0.2668 0.076 Uiso 1 1 calc R . .
H31B H 0.2186 0.3304 0.3133 0.076 Uiso 1 1 calc R . .
H31C H 0.1611 0.4068 0.2664 0.076 Uiso 1 1 calc R . .
C33 C 0.29221(18) 0.3473(2) 0.01156(13) 0.0309(6) Uani 1 1 d . . .
H33 H 0.3349 0.2976 0.0321 0.037 Uiso 1 1 calc R . .
C13 C 0.14120(18) -0.1886(2) -0.04565(13) 0.0319(6) Uani 1 1 d . . .
H13 H 0.1972 -0.1788 -0.0218 0.038 Uiso 1 1 calc R . .
C4 C 0.11042(15) -0.2069(2) 0.06597(12) 0.0244(5) Uani 1 1 d . . .
C3 C 0.23256(17) -0.3220(2) 0.09792(13) 0.0289(6) Uani 1 1 d . . .
H3 H 0.2069 -0.3883 0.0896 0.035 Uiso 1 1 calc R . .
C35 C 0.2552(2) 0.3014(3) -0.05291(14) 0.0392(7) Uani 1 1 d . . .
H35A H 0.2309 0.2329 -0.0471 0.059 Uiso 1 1 calc R . .
H35B H 0.2975 0.2926 -0.0785 0.059 Uiso 1 1 calc R . .
H35C H 0.2138 0.3494 -0.0744 0.059 Uiso 1 1 calc R . .
C41 C 0.5582(2) 0.3204(3) 0.02470(19) 0.0583(10) Uani 1 1 d . . .
H41A H 0.5369 0.3627 -0.0125 0.087 Uiso 1 1 calc R . .
H41B H 0.6148 0.3029 0.0243 0.087 Uiso 1 1 calc R . .
H41C H 0.5544 0.3605 0.0629 0.087 Uiso 1 1 calc R . .
C14 C 0.1381(3) -0.2946(3) -0.07920(19) 0.0596(10) Uani 1 1 d . . .
H14A H 0.1501 -0.3509 -0.0479 0.089 Uiso 1 1 calc R . .
H14B H 0.1780 -0.2955 -0.1072 0.089 Uiso 1 1 calc R . .
H14C H 0.0841 -0.3053 -0.1040 0.089 Uiso 1 1 calc R . .
B1 B 0.4624(2) 0.0407(3) 0.33721(16) 0.0310(7) Uani 1 1 d . . .
B2 B 0.6950(2) 0.1946(3) 0.20087(16) 0.0317(7) Uani 1 1 d . . .

loop_
_atom_site_aniso_label
_atom_site_aniso_U_11
_atom_site_aniso_U_22
_atom_site_aniso_U_33
_atom_site_aniso_U_23
_atom_site_aniso_U_13
_atom_site_aniso_U_12
V1 0.0196(2) 0.0199(2) 0.0179(2) 0.00060(17) 0.00205(15) 0.00120(17)
F4 0.0921(18) 0.123(2) 0.0319(11) -0.0040(13) 0.0184(11) 0.0014(16)
F3 0.0319(9) 0.0390(10) 0.0667(13) -0.0093(9) 0.0090(9) -0.0100(8)
F8 0.112(2) 0.0639(15) 0.0515(14) -0.0064(11) -0.0305(13) 0.0139(14)
O1 0.0265(10) 0.0313(10) 0.0318(10) 0.0006(8) 0.0012(8) 0.0048(8)
F2 0.0425(11) 0.0341(10) 0.1056(18) -0.0072(11) 0.0164(11) -0.0113(9)
F1 0.0459(11) 0.0443(11) 0.0548(12) 0.0111(9) -0.0029(9) -0.0009(9)
N4 0.0213(11) 0.0246(11) 0.0195(10) 0.0001(8) 0.0040(8) -0.0012(9)
N7 0.0322(12) 0.0261(11) 0.0189(11) 0.0000(9) 0.0037(9) -0.0018(10)
C36 0.0265(13) 0.0256(13) 0.0272(14) -0.0025(11) 0.0052(11) -0.0025(11)
C38 0.0367(15) 0.0286(14) 0.0232(13) 0.0001(11) 0.0020(11) -0.0007(12)
N5 0.0238(11) 0.0205(11) 0.0211(11) 0.0000(8) 0.0048(9) -0.0014(9)
F5 0.115(2) 0.0388(12) 0.0854(18) -0.0059(12) -0.0280(15) 0.0223(13)
N2 0.0236(11) 0.0203(11) 0.0239(11) -0.0006(9) 0.0009(9) 0.0023(9)
F7 0.0638(16) 0.091(2) 0.110(2) 0.0355(17) -0.0327(15) -0.0361(14)
N6 0.0225(11) 0.0231(12) 0.0227(11) -0.0002(9) 0.0033(8) -0.0025(8)
C25 0.0286(14) 0.0241(14) 0.0324(15) -0.0023(11) 0.0077(11) -0.0018(11)
F6 0.0758(17) 0.118(2) 0.0720(17) 0.0129(16) 0.0272(14) 0.0352(16)
C26 0.0290(15) 0.0304(15) 0.0428(17) -0.0036(13) 0.0085(13) 0.0001(12)
C40 0.0454(19) 0.049(2) 0.0382(18) -0.0053(15) 0.0061(15) -0.0050(16)
C8 0.0251(14) 0.0446(18) 0.0377(16) 0.0016(14) 0.0054(12) -0.0003(13)
N3 0.0205(10) 0.0228(11) 0.0190(10) 0.0001(8) 0.0031(8) 0.0001(8)
C17 0.0261(14) 0.0275(14) 0.0251(13) 0.0031(11) 0.0036(11) 0.0051(11)
C2 0.0312(15) 0.0211(13) 0.0337(15) -0.0010(11) 0.0010(12) 0.0031(11)
N1 0.0235(11) 0.0215(11) 0.0233(11) -0.0016(9) 0.0009(9) 0.0008(9)
C6 0.0351(16) 0.0340(16) 0.0290(15) 0.0007(12) -0.0049(12) 0.0012(12)
C34 0.0476(19) 0.0435(19) 0.0359(17) -0.0023(14) 0.0117(14) -0.0109(15)
C22 0.0278(14) 0.0258(14) 0.0209(13) 0.0009(10) 0.0030(10) -0.0048(11)
C37 0.0419(17) 0.0483(18) 0.0234(14) 0.0012(13) 0.0105(12) -0.0076(15)
C29 0.0305(14) 0.0196(13) 0.0282(14) -0.0016(10) 0.0022(11) -0.0027(11)
C7 0.0239(14) 0.0462(18) 0.0406(17) 0.0018(14) -0.0030(12) -0.0004(13)
C28 0.0381(16) 0.0249(14) 0.0332(15) 0.0024(12) -0.0003(12) 0.0018(12)
C21 0.0225(12) 0.0240(13) 0.0157(11) 0.0013(9) 0.0045(9) 0.0005(10)
C27 0.0289(15) 0.0281(15) 0.0474(18) -0.0015(13) -0.0014(13) 0.0052(12)
C24 0.0255(13) 0.0179(12) 0.0282(13) -0.0013(10) 0.0026(10) -0.0008(10)
C10 0.0277(15) 0.0482(18) 0.0276(15) 0.0031(13) 0.0051(12) -0.0007(13)
C23 0.0305(14) 0.0254(14) 0.0233(13) -0.0005(11) 0.0046(11) -0.0070(11)
C16 0.0214(12) 0.0254(13) 0.0191(12) 0.0001(10) 0.0026(10) 0.0004(10)
C5 0.0291(14) 0.0231(13) 0.0270(14) -0.0038(11) -0.0007(11) -0.0010(11)
C39 0.059(2) 0.052(2) 0.0266(15) -0.0030(14) 0.0166(14) 0.0009(17)
C30 0.0377(16) 0.0301(15) 0.0329(15) 0.0009(12) 0.0147(13) 0.0010(12)
C9 0.0273(14) 0.0296(15) 0.0287(14) 0.0000(11) 0.0013(11) -0.0018(11)
C18 0.0207(13) 0.0406(16) 0.0227(13) 0.0066(12) 0.0029(10) 0.0053(11)
C12 0.0401(18) 0.057(2) 0.0341(17) -0.0058(15) 0.0095(14) -0.0087(15)
C15 0.054(2) 0.053(2) 0.0358(17) 0.0117(16) 0.0068(15) 0.0035(17)
C19 0.0215(12) 0.0312(15) 0.0203(12) 0.0030(10) 0.0027(10) -0.0012(10)
C20 0.0256(13) 0.0242(13) 0.0160(11) 0.0012(10) 0.0061(10) -0.0004(10)
C32 0.0445(18) 0.0378(18) 0.0495(19) 0.0056(15) 0.0256(15) 0.0038(14)
C1 0.0219(12) 0.0237(13) 0.0165(11) -0.0002(10) 0.0021(9) 0.0012(10)
N8 0.067(2) 0.064(2) 0.059(2) -0.0148(17) 0.0168(17) -0.0223(18)
C11 0.056(2) 0.052(2) 0.0380(18) 0.0106(15) 0.0143(16) 0.0056(17)
C31 0.073(2) 0.046(2) 0.0345(18) -0.0075(15) 0.0110(17) -0.0042(18)
C33 0.0383(16) 0.0298(15) 0.0249(14) 0.0024(11) 0.0066(12) 0.0018(12)
C13 0.0339(15) 0.0362(16) 0.0246(14) -0.0032(12) 0.0026(11) 0.0018(12)
C4 0.0228(13) 0.0223(13) 0.0261(13) -0.0029(10) -0.0013(10) -0.0011(10)
C3 0.0328(15) 0.0185(13) 0.0330(15) -0.0027(11) -0.0007(11) 0.0019(11)
C35 0.0513(19) 0.0391(18) 0.0281(15) -0.0003(13) 0.0095(13) -0.0018(15)
C41 0.064(2) 0.048(2) 0.058(2) 0.0104(18) -0.0043(19) -0.0133(18)
C14 0.078(3) 0.048(2) 0.060(2) -0.0173(18) 0.031(2) -0.003(2)
B1 0.0331(17) 0.0297(17) 0.0311(17) 0.0002(13) 0.0079(13) -0.0037(13)
B2 0.0297(17) 0.0322(17) 0.0324(17) -0.0045(14) 0.0033(13) -0.0012(13)

loop_
_atom_type_symbol
_atom_type_description
_atom_type_scat_dispersion_real
_atom_type_scat_dispersion_imag
_atom_type_scat_source
C C 0.0033 0.0016 'International Tables Vol C Tables 4.2.6.8 and 6.1.1.4'
H H 0.0000 0.0000 'International Tables Vol C Tables 4.2.6.8 and 6.1.1.4'
B B 0.0013 0.0007 'International Tables Vol C Tables 4.2.6.8 and 6.1.1.4'
F F 0.0171 0.0103 'International Tables Vol C Tables 4.2.6.8 and 6.1.1.4'
N N 0.0061 0.0033 'International Tables Vol C Tables 4.2.6.8 and 6.1.1.4'
O O 0.0106 0.0060 'International Tables Vol C Tables 4.2.6.8 and 6.1.1.4'
V V 0.3005 0.5294 'International Tables Vol C Tables 4.2.6.8 and 6.1.1.4'

loop_
_geom_angle_atom_site_label_1
_geom_angle_atom_site_label_2
_geom_angle_atom_site_label_3
_geom_angle
_geom_angle_site_symmetry_1
_geom_angle_site_symmetry_3
_geom_angle_publ_flag
O1 V1 N6 97.58(9) . . ?
O1 V1 N7 100.15(9) . . ?
N6 V1 N7 162.27(9) . . ?
O1 V1 C1 108.46(10) . . ?
N6 V1 C1 86.58(9) . . ?
N7 V1 C1 87.51(9) . . ?
O1 V1 C21 107.91(10) . . ?
N6 V1 C21 87.82(9) . . ?
N7 V1 C21 87.06(9) . . ?
C1 V1 C21 143.63(10) . . ?
O1 V1 N3 177.39(9) . . ?
N6 V1 N3 79.87(8) . . ?
N7 V1 N3 82.40(8) . . ?
C1 V1 N3 72.04(9) . . ?
C21 V1 N3 71.59(9) . . ?
C21 N4 C22 111.5(2) . . ?
C21 N4 C20 118.7(2) . . ?
C22 N4 C20 129.9(2) . . ?
C38 N7 V1 171.7(2) . . ?
N6 C36 C37 177.6(3) . . ?
N7 C38 C39 179.6(4) . . ?
C21 N5 C23 111.1(2) . . ?
C21 N5 C24 123.9(2) . . ?
C23 N5 C24 124.9(2) . . ?
C1 N2 C2 111.7(2) . . ?
C1 N2 C16 118.9(2) . . ?
C2 N2 C16 129.4(2) . . ?
C36 N6 V1 175.3(2) . . ?
C26 C25 C24 116.9(3) . . ?
C26 C25 C30 120.1(3) . . ?
C24 C25 C30 123.0(2) . . ?
C27 C26 C25 121.3(3) . . ?
C27 C26 H26 119.4 . . ?
C25 C26 H26 119.4 . . ?
N8 C40 C41 178.9(4) . . ?
C7 C8 C9 121.4(3) . . ?
C7 C8 H8 119.3 . . ?
C9 C8 H8 119.3 . . ?
C16 N3 C20 120.0(2) . . ?
C16 N3 V1 119.82(16) . . ?
C20 N3 V1 120.10(17) . . ?
C16 C17 C18 115.9(3) . . ?
C16 C17 H17 122.0 . . ?
C18 C17 H17 122.0 . . ?
C3 C2 N2 105.8(2) . . ?
C3 C2 H2 127.1 . . ?
N2 C2 H2 127.1 . . ?
C1 N1 C3 111.2(2) . . ?
C1 N1 C4 124.2(2) . . ?
C3 N1 C4 124.5(2) . . ?
C7 C6 C5 121.2(3) . . ?
C7 C6 H6 119.4 . . ?
C5 C6 H6 119.4 . . ?
C33 C34 H34A 109.5 . . ?
C33 C34 H34B 109.5 . . ?
H34A C34 H34B 109.5 . . ?
C33 C34 H34C 109.5 . . ?
H34A C34 H34C 109.5 . . ?
H34B C34 H34C 109.5 . . ?
C23 C22 N4 106.1(2) . . ?
C23 C22 H22 127.0 . . ?
N4 C22 H22 127.0 . . ?
C36 C37 H37A 109.5 . . ?
C36 C37 H37B 109.5 . . ?
H37A C37 H37B 109.5 . . ?
C36 C37 H37C 109.5 . . ?
H37A C37 H37C 109.5 . . ?
H37B C37 H37C 109.5 . . ?
C28 C29 C24 117.4(3) . . ?
C28 C29 C33 120.5(2) . . ?
C24 C29 C33 122.2(2) . . ?
C8 C7 C6 120.3(3) . . ?
C8 C7 H7 119.9 . . ?
C6 C7 H7 119.9 . . ?
C27 C28 C29 120.8(3) . . ?
C27 C28 H28 119.6 . . ?
C29 C28 H28 119.6 . . ?
N5 C21 N4 104.0(2) . . ?
N5 C21 V1 137.87(18) . . ?
N4 C21 V1 118.09(17) . . ?
C26 C27 C28 120.5(3) . . ?
C26 C27 H27 119.8 . . ?
C28 C27 H27 119.8 . . ?
C25 C24 C29 123.1(2) . . ?
C25 C24 N5 119.1(2) . . ?
C29 C24 N5 117.8(2) . . ?
C9 C10 C11 111.1(3) . . ?
C9 C10 C12 111.0(3) . . ?
C11 C10 C12 111.7(3) . . ?
C9 C10 H10 107.6 . . ?
C11 C10 H10 107.6 . . ?
C12 C10 H10 107.6 . . ?
C22 C23 N5 107.3(2) . . ?
C22 C23 H23 126.4 . . ?
N5 C23 H23 126.4 . . ?
N3 C16 C17 122.9(2) . . ?
N3 C16 N2 111.4(2) . . ?
C17 C16 N2 125.7(2) . . ?
C4 C5 C6 116.8(3) . . ?
C4 C5 C13 122.9(2) . . ?
C6 C5 C13 120.3(2) . . ?
C38 C39 H39A 109.5 . . ?
C38 C39 H39B 109.5 . . ?
H39A C39 H39B 109.5 . . ?
C38 C39 H39C 109.5 . . ?
H39A C39 H39C 109.5 . . ?
H39B C39 H39C 109.5 . . ?
C25 C30 C32 111.0(3) . . ?
C25 C30 C31 110.8(3) . . ?
C32 C30 C31 110.7(3) . . ?
C25 C30 H30 108.1 . . ?
C32 C30 H30 108.1 . . ?
C31 C30 H30 108.1 . . ?
C4 C9 C8 116.7(3) . . ?
C4 C9 C10 122.5(2) . . ?
C8 C9 C10 120.8(3) . . ?
C19 C18 C17 122.5(2) . . ?
C19 C18 H18 118.8 . . ?
C17 C18 H18 118.8 . . ?
C10 C12 H12A 109.5 . . ?
C10 C12 H12B 109.5 . . ?
H12A C12 H12B 109.5 . . ?
C10 C12 H12C 109.5 . . ?
H12A C12 H12C 109.5 . . ?
H12B C12 H12C 109.5 . . ?
C13 C15 H15A 109.5 . . ?
C13 C15 H15B 109.5 . . ?
H15A C15 H15B 109.5 . . ?
C13 C15 H15C 109.5 . . ?
H15A C15 H15C 109.5 . . ?
H15B C15 H15C 109.5 . . ?
C18 C19 C20 116.2(2) . . ?
C18 C19 H19 121.9 . . ?
C20 C19 H19 121.9 . . ?
N3 C20 C19 122.5(2) . . ?
N3 C20 N4 111.5(2) . . ?
C19 C20 N4 126.0(2) . . ?
C30 C32 H32A 109.5 . . ?
C30 C32 H32B 109.5 . . ?
H32A C32 H32B 109.5 . . ?
C30 C32 H32C 109.5 . . ?
H32A C32 H32C 109.5 . . ?
H32B C32 H32C 109.5 . . ?
N1 C1 N2 104.1(2) . . ?
N1 C1 V1 138.13(18) . . ?
N2 C1 V1 117.77(17) . . ?
C10 C11 H11A 109.5 . . ?
C10 C11 H11B 109.5 . . ?
H11A C11 H11B 109.5 . . ?
C10 C11 H11C 109.5 . . ?
H11A C11 H11C 109.5 . . ?
H11B C11 H11C 109.5 . . ?
C30 C31 H31A 109.5 . . ?
C30 C31 H31B 109.5 . . ?
H31A C31 H31B 109.5 . . ?
C30 C31 H31C 109.5 . . ?
H31A C31 H31C 109.5 . . ?
H31B C31 H31C 109.5 . . ?
C29 C33 C34 110.2(2) . . ?
C29 C33 C35 111.6(2) . . ?
C34 C33 C35 111.2(2) . . ?
C29 C33 H33 107.9 . . ?
C34 C33 H33 107.9 . . ?
C35 C33 H33 107.9 . . ?
C5 C13 C14 110.2(3) . . ?
C5 C13 C15 113.0(3) . . ?
C14 C13 C15 110.4(3) . . ?
C5 C13 H13 107.7 . . ?
C14 C13 H13 107.7 . . ?
C15 C13 H13 107.7 . . ?
C9 C4 C5 123.5(2) . . ?
C9 C4 N1 117.9(2) . . ?
C5 C4 N1 118.6(2) . . ?
C2 C3 N1 107.2(2) . . ?
C2 C3 H3 126.4 . . ?
N1 C3 H3 126.4 . . ?
C33 C35 H35A 109.5 . . ?
C33 C35 H35B 109.5 . . ?
H35A C35 H35B 109.5 . . ?
C33 C35 H35C 109.5 . . ?
H35A C35 H35C 109.5 . . ?
H35B C35 H35C 109.5 . . ?
C40 C41 H41A 109.5 . . ?
C40 C41 H41B 109.5 . . ?
H41A C41 H41B 109.5 . . ?
C40 C41 H41C 109.5 . . ?
H41A C41 H41C 109.5 . . ?
H41B C41 H41C 109.5 . . ?
C13 C14 H14A 109.5 . . ?
C13 C14 H14B 109.5 . . ?
H14A C14 H14B 109.5 . . ?
C13 C14 H14C 109.5 . . ?
H14A C14 H14C 109.5 . . ?
H14B C14 H14C 109.5 . . ?
F4 B1 F1 109.4(3) . . ?
F4 B1 F2 111.5(3) . . ?
F1 B1 F2 108.9(3) . . ?
F4 B1 F3 108.9(3) . . ?
F1 B1 F3 109.6(2) . . ?
F2 B1 F3 108.4(3) . . ?
F7 B2 F6 110.0(3) . . ?
F7 B2 F5 112.3(3) . . ?
F6 B2 F5 107.8(3) . . ?
F7 B2 F8 110.1(3) . . ?
F6 B2 F8 105.8(3) . . ?
F5 B2 F8 110.6(3) . . ?

loop_
_geom_bond_atom_site_label_1
_geom_bond_atom_site_label_2
_geom_bond_distance
_geom_bond_site_symmetry_2
_geom_bond_publ_flag
V1 O1 1.5913(19) . ?
V1 N6 2.087(2) . ?
V1 N7 2.091(2) . ?
V1 C1 2.129(3) . ?
V1 C21 2.136(3) . ?
V1 N3 2.236(2) . ?
F4 B1 1.354(4) . ?
F3 B1 1.397(4) . ?
F8 B2 1.389(4) . ?
F2 B1 1.380(4) . ?
F1 B1 1.375(4) . ?
N4 C21 1.372(3) . ?
N4 C22 1.387(3) . ?
N4 C20 1.413(3) . ?
N7 C38 1.134(3) . ?
C36 N6 1.133(3) . ?
C36 C37 1.454(4) . ?
C38 C39 1.455(4) . ?
N5 C21 1.342(3) . ?
N5 C23 1.399(3) . ?
N5 C24 1.449(3) . ?
F5 B2 1.362(4) . ?
N2 C1 1.373(3) . ?
N2 C2 1.380(3) . ?
N2 C16 1.420(3) . ?
F7 B2 1.341(4) . ?
C25 C26 1.396(4) . ?
C25 C24 1.397(4) . ?
C25 C30 1.518(4) . ?
F6 B2 1.360(4) . ?
C26 C27 1.378(4) . ?
C26 H26 0.9500 . ?
C40 N8 1.138(4) . ?
C40 C41 1.442(5) . ?
C8 C7 1.375(4) . ?
C8 C9 1.396(4) . ?
C8 H8 0.9500 . ?
N3 C16 1.328(3) . ?
N3 C20 1.329(3) . ?
C17 C16 1.382(4) . ?
C17 C18 1.389(4) . ?
C17 H17 0.9500 . ?
C2 C3 1.351(4) . ?
C2 H2 0.9500 . ?
N1 C1 1.339(3) . ?
N1 C3 1.395(3) . ?
N1 C4 1.452(3) . ?
C6 C7 1.380(4) . ?
C6 C5 1.396(4) . ?
C6 H6 0.9500 . ?
C34 C33 1.532(4) . ?
C34 H34A 0.9800 . ?
C34 H34B 0.9800 . ?
C34 H34C 0.9800 . ?
C22 C23 1.339(4) . ?
C22 H22 0.9500 . ?
C37 H37A 0.9800 . ?
C37 H37B 0.9800 . ?
C37 H37C 0.9800 . ?
C29 C28 1.391(4) . ?
C29 C24 1.402(4) . ?
C29 C33 1.520(4) . ?
C7 H7 0.9500 . ?
C28 C27 1.384(4) . ?
C28 H28 0.9500 . ?
C27 H27 0.9500 . ?
C10 C9 1.519(4) . ?
C10 C11 1.524(5) . ?
C10 C12 1.531(4) . ?
C10 H10 1.0000 . ?
C23 H23 0.9500 . ?
C5 C4 1.397(4) . ?
C5 C13 1.518(4) . ?
C39 H39A 0.9800 . ?
C39 H39B 0.9800 . ?
C39 H39C 0.9800 . ?
C30 C32 1.533(4) . ?
C30 C31 1.533(4) . ?
C30 H30 1.0000 . ?
C9 C4 1.395(4) . ?
C18 C19 1.385(4) . ?
C18 H18 0.9500 . ?
C12 H12A 0.9800 . ?
C12 H12B 0.9800 . ?
C12 H12C 0.9800 . ?
C15 C13 1.524(4) . ?
C15 H15A 0.9800 . ?
C15 H15B 0.9800 . ?
C15 H15C 0.9800 . ?
C19 C20 1.386(4) . ?
C19 H19 0.9500 . ?
C32 H32A 0.9800 . ?
C32 H32B 0.9800 . ?
C32 H32C 0.9800 . ?
C11 H11A 0.9800 . ?
C11 H11B 0.9800 . ?
C11 H11C 0.9800 . ?
C31 H31A 0.9800 . ?
C31 H31B 0.9800 . ?
C31 H31C 0.9800 . ?
C33 C35 1.535(4) . ?
C33 H33 1.0000 . ?
C13 C14 1.525(4) . ?
C13 H13 1.0000 . ?
C3 H3 0.9500 . ?
C35 H35A 0.9800 . ?
C35 H35B 0.9800 . ?
C35 H35C 0.9800 . ?
C41 H41A 0.9800 . ?
C41 H41B 0.9800 . ?
C41 H41C 0.9800 . ?
C14 H14A 0.9800 . ?
C14 H14B 0.9800 . ?
C14 H14C 0.9800 . ?

loop_
_geom_torsion_atom_site_label_1
_geom_torsion_atom_site_label_2
_geom_torsion_atom_site_label_3
_geom_torsion_atom_site_label_4
_geom_torsion
_geom_torsion_site_symmetry_1
_geom_torsion_site_symmetry_2
_geom_torsion_site_symmetry_3
_geom_torsion_site_symmetry_4
_geom_torsion_publ_flag
O1 V1 N7 C38 173.5(16) . . . . ?
N6 V1 N7 C38 -7.6(17) . . . . ?
C1 V1 N7 C38 -78.2(16) . . . . ?
C21 V1 N7 C38 65.8(16) . . . . ?
N3 V1 N7 C38 -6.0(16) . . . . ?
V1 N7 C38 C39 42(62) . . . . ?
C37 C36 N6 V1 139(6) . . . . ?
O1 V1 N6 C36 -172(3) . . . . ?
N7 V1 N6 C36 9(3) . . . . ?
C1 V1 N6 C36 79(3) . . . . ?
C21 V1 N6 C36 -65(3) . . . . ?
N3 V1 N6 C36 7(3) . . . . ?
C24 C25 C26 C27 0.7(4) . . . . ?
C30 C25 C26 C27 -179.4(3) . . . . ?
O1 V1 N3 C16 99(2) . . . . ?
N6 V1 N3 C16 86.84(19) . . . . ?
N7 V1 N3 C16 -92.67(19) . . . . ?
C1 V1 N3 C16 -2.83(18) . . . . ?
C21 V1 N3 C16 177.9(2) . . . . ?
O1 V1 N3 C20 -78(2) . . . . ?
N6 V1 N3 C20 -89.42(18) . . . . ?
N7 V1 N3 C20 91.07(19) . . . . ?
C1 V1 N3 C20 -179.1(2) . . . . ?
C21 V1 N3 C20 1.65(17) . . . . ?
C1 N2 C2 C3 1.1(3) . . . . ?
C16 N2 C2 C3 179.5(2) . . . . ?
C21 N4 C22 C23 -0.2(3) . . . . ?
C20 N4 C22 C23 -179.8(2) . . . . ?
C9 C8 C7 C6 0.9(5) . . . . ?
C5 C6 C7 C8 0.3(5) . . . . ?
C24 C29 C28 C27 0.1(4) . . . . ?
C33 C29 C28 C27 -178.7(3) . . . . ?
C23 N5 C21 N4 0.1(3) . . . . ?
C24 N5 C21 N4 176.7(2) . . . . ?
C23 N5 C21 V1 179.5(2) . . . . ?
C24 N5 C21 V1 -3.9(4) . . . . ?
C22 N4 C21 N5 0.1(3) . . . . ?
C20 N4 C21 N5 179.7(2) . . . . ?
C22 N4 C21 V1 -179.44(16) . . . . ?
C20 N4 C21 V1 0.1(3) . . . . ?
O1 V1 C21 N5 -2.9(3) . . . . ?
N6 V1 C21 N5 -100.1(3) . . . . ?
N7 V1 C21 N5 96.9(3) . . . . ?
C1 V1 C21 N5 178.6(2) . . . . ?
N3 V1 C21 N5 179.8(3) . . . . ?
O1 V1 C21 N4 176.44(17) . . . . ?
N6 V1 C21 N4 79.18(18) . . . . ?
N7 V1 C21 N4 -83.83(18) . . . . ?
C1 V1 C21 N4 -2.1(3) . . . . ?
N3 V1 C21 N4 -0.87(17) . . . . ?
C25 C26 C27 C28 0.5(4) . . . . ?
C29 C28 C27 C26 -0.9(4) . . . . ?
C26 C25 C24 C29 -1.5(4) . . . . ?
C30 C25 C24 C29 178.5(2) . . . . ?
C26 C25 C24 N5 178.7(2) . . . . ?
C30 C25 C24 N5 -1.3(4) . . . . ?
C28 C29 C24 C25 1.2(4) . . . . ?
C33 C29 C24 C25 179.9(2) . . . . ?
C28 C29 C24 N5 -179.0(2) . . . . ?
C33 C29 C24 N5 -0.3(4) . . . . ?
C21 N5 C24 C25 82.0(3) . . . . ?
C23 N5 C24 C25 -101.9(3) . . . . ?
C21 N5 C24 C29 -97.8(3) . . . . ?
C23 N5 C24 C29 78.3(3) . . . . ?
N4 C22 C23 N5 0.3(3) . . . . ?
C21 N5 C23 C22 -0.2(3) . . . . ?
C24 N5 C23 C22 -176.8(2) . . . . ?
C20 N3 C16 C17 -1.3(4) . . . . ?
V1 N3 C16 C17 -177.58(19) . . . . ?
C20 N3 C16 N2 179.0(2) . . . . ?
V1 N3 C16 N2 2.8(3) . . . . ?
C18 C17 C16 N3 0.2(4) . . . . ?
C18 C17 C16 N2 179.8(2) . . . . ?
C1 N2 C16 N3 -0.7(3) . . . . ?
C2 N2 C16 N3 -179.1(2) . . . . ?
C1 N2 C16 C17 179.6(2) . . . . ?
C2 N2 C16 C17 1.3(4) . . . . ?
C7 C6 C5 C4 -0.5(4) . . . . ?
C7 C6 C5 C13 178.1(3) . . . . ?
C26 C25 C30 C32 55.3(3) . . . . ?
C24 C25 C30 C32 -124.8(3) . . . . ?
C26 C25 C30 C31 -68.1(4) . . . . ?
C24 C25 C30 C31 111.8(3) . . . . ?
C7 C8 C9 C4 -1.7(4) . . . . ?
C7 C8 C9 C10 178.5(3) . . . . ?
C11 C10 C9 C4 -108.1(3) . . . . ?
C12 C10 C9 C4 126.9(3) . . . . ?
C11 C10 C9 C8 71.7(4) . . . . ?
C12 C10 C9 C8 -53.3(4) . . . . ?
C16 C17 C18 C19 0.6(4) . . . . ?
C17 C18 C19 C20 -0.4(4) . . . . ?
C16 N3 C20 C19 1.6(4) . . . . ?
V1 N3 C20 C19 177.83(18) . . . . ?
C16 N3 C20 N4 -178.3(2) . . . . ?
V1 N3 C20 N4 -2.0(3) . . . . ?
C18 C19 C20 N3 -0.7(4) . . . . ?
C18 C19 C20 N4 179.1(2) . . . . ?
C21 N4 C20 N3 1.2(3) . . . . ?
C22 N4 C20 N3 -179.3(2) . . . . ?
C21 N4 C20 C19 -178.6(2) . . . . ?
C22 N4 C20 C19 0.9(4) . . . . ?
C3 N1 C1 N2 0.9(3) . . . . ?
C4 N1 C1 N2 179.0(2) . . . . ?
C3 N1 C1 V1 -176.6(2) . . . . ?
C4 N1 C1 V1 1.5(4) . . . . ?
C2 N2 C1 N1 -1.2(3) . . . . ?
C16 N2 C1 N1 -179.9(2) . . . . ?
C2 N2 C1 V1 176.92(18) . . . . ?
C16 N2 C1 V1 -1.7(3) . . . . ?
O1 V1 C1 N1 2.3(3) . . . . ?
N6 V1 C1 N1 99.1(3) . . . . ?
N7 V1 C1 N1 -97.6(3) . . . . ?
C21 V1 C1 N1 -179.3(2) . . . . ?
N3 V1 C1 N1 179.6(3) . . . . ?
O1 V1 C1 N2 -175.06(18) . . . . ?
N6 V1 C1 N2 -78.21(19) . . . . ?
N7 V1 C1 N2 85.06(19) . . . . ?
C21 V1 C1 N2 3.4(3) . . . . ?
N3 V1 C1 N2 2.25(17) . . . . ?
C28 C29 C33 C34 70.3(3) . . . . ?
C24 C29 C33 C34 -108.4(3) . . . . ?
C28 C29 C33 C35 -53.8(3) . . . . ?
C24 C29 C33 C35 127.5(3) . . . . ?
C4 C5 C13 C14 98.4(3) . . . . ?
C6 C5 C13 C14 -80.1(4) . . . . ?
C4 C5 C13 C15 -137.6(3) . . . . ?
C6 C5 C13 C15 43.8(4) . . . . ?
C8 C9 C4 C5 1.5(4) . . . . ?
C10 C9 C4 C5 -178.7(3) . . . . ?
C8 C9 C4 N1 -179.3(2) . . . . ?
C10 C9 C4 N1 0.5(4) . . . . ?
C6 C5 C4 C9 -0.4(4) . . . . ?
C13 C5 C4 C9 -179.0(3) . . . . ?
C6 C5 C4 N1 -179.6(2) . . . . ?
C13 C5 C4 N1 1.8(4) . . . . ?
C1 N1 C4 C9 -92.8(3) . . . . ?
C3 N1 C4 C9 85.0(3) . . . . ?
C1 N1 C4 C5 86.4(3) . . . . ?
C3 N1 C4 C5 -95.7(3) . . . . ?
N2 C2 C3 N1 -0.5(3) . . . . ?
C1 N1 C3 C2 -0.3(3) . . . . ?
C4 N1 C3 C2 -178.4(2) . . . . ?
